data_7112395
loop_
_publ_author_name
'Liu, Jie'
'Meng, Qing'
'Zhang, Xiaotao'
'Lu, Xiuqiang'
'He, Ping'
'Jiang, Lang'
'Dong, Huanli'
'Hu, Wenping'

_publ_section_title
;
 Aggregation-induced emission enhancement based on
 11,11,12,12,-tetracyano-9,10-anthraquinodimethane.
;
_journal_issue 12
_journal_name_full 'Chemical communications (Cambridge, England)'
_journal_page_first 1199
_journal_page_last 1201
_journal_paper_doi 10.1039/c2cc38817k
_journal_volume 49
_journal_year 2013
_chemical_formula_moiety 'C32 H16 N4'
_chemical_formula_sum 'C32 H16 N4'
_chemical_formula_weight 456.49
_chemical_name_systematic
;
?
;
_space_group_IT_number 14
_symmetry_cell_setting monoclinic
_symmetry_space_group_name_Hall '-P 2ybc'
_symmetry_space_group_name_H-M 'P 1 21/c 1'
_atom_sites_solution_hydrogens geom
_atom_sites_solution_primary direct
_atom_sites_solution_secondary difmap
_audit_creation_method SHELXL-97
_cell_angle_alpha 90.00
_cell_angle_beta 111.45(3)
_cell_angle_gamma 90.00
_cell_formula_units_Z 4
_cell_length_a 18.945(4)
_cell_length_b 9.0720(18)
_cell_length_c 14.608(3)
_cell_measurement_reflns_used 6875
_cell_measurement_temperature 173(2)
_cell_measurement_theta_max 26.0215
_cell_measurement_theta_min 2.2450
_cell_volume 2336.8(10)
_computing_cell_refinement 'CrystalClear (Rigaku Inc., 2008)'
_computing_data_collection 'CrystalClear (Rigaku Inc., 2008)'
_computing_data_reduction 'CrystalClear (Rigaku Inc., 2008)'
_computing_molecular_graphics
;
Mercury: visualization and analysis of crystal structures, C. F. Macrae,
P. R. Edgington, P. McCabe, E. Pidcock, G. P. Shields, R. Taylor,
M. Towler and J. van de Streek, J. Appl. Cryst., 39, 453-457, 2006.
;
_computing_publication_material 'SHELX-97 (Sheldrick, 1997)'
_computing_structure_refinement 'SHELXL-97 (Sheldrick, 1997)'
_computing_structure_solution 'SHELXS-97 (Sheldrick, 1990)'
_diffrn_ambient_temperature 173(2)
_diffrn_detector_area_resol_mean 28.5714
_diffrn_measured_fraction_theta_full 0.995
_diffrn_measured_fraction_theta_max 0.995
_diffrn_measurement_device_type 'Saturn724+ CCD'
_diffrn_measurement_method '\w scans at fixed \c = 45\%'
_diffrn_radiation_monochromator graphite
_diffrn_radiation_source 'fine-focus sealed tube'
_diffrn_radiation_type MoK\a
_diffrn_radiation_wavelength 0.71073
_diffrn_reflns_av_R_equivalents 0.0554
_diffrn_reflns_av_sigmaI/netI 0.0447
_diffrn_reflns_limit_h_max 23
_diffrn_reflns_limit_h_min -23
_diffrn_reflns_limit_k_max 11
_diffrn_reflns_limit_k_min -10
_diffrn_reflns_limit_l_max 16
_diffrn_reflns_limit_l_min -18
_diffrn_reflns_number 18061
_diffrn_reflns_theta_full 26.02
_diffrn_reflns_theta_max 26.02
_diffrn_reflns_theta_min 1.15
_exptl_absorpt_coefficient_mu 0.078
_exptl_absorpt_correction_T_max 1.0000
_exptl_absorpt_correction_T_min 0.7876
_exptl_absorpt_correction_type multi-scan
_exptl_absorpt_process_details 'CrystalClear (Rigaku Inc., 2008)'
_exptl_crystal_colour yellow
_exptl_crystal_density_diffrn 1.298
_exptl_crystal_density_method 'not measured'
_exptl_crystal_description block
_exptl_crystal_F_000 944
_exptl_crystal_size_max 0.32
_exptl_crystal_size_mid 0.30
_exptl_crystal_size_min 0.19
_refine_diff_density_max 0.252
_refine_diff_density_min -0.262
_refine_diff_density_rms 0.079
_refine_ls_extinction_method none
_refine_ls_goodness_of_fit_ref 1.377
_refine_ls_hydrogen_treatment constr
_refine_ls_matrix_type full
_refine_ls_number_parameters 325
_refine_ls_number_reflns 4575
_refine_ls_number_restraints 0
_refine_ls_restrained_S_all 1.377
_refine_ls_R_factor_all 0.1089
_refine_ls_R_factor_gt 0.0980
_refine_ls_shift/su_max 0.001
_refine_ls_shift/su_mean 0.000
_refine_ls_structure_factor_coef Fsqd
_refine_ls_weighting_details 'calc w=1/[\s^2^(Fo^2^)+(0.0938P)^2^+1.2263P] where P=(Fo^2^+2Fc^2^)/3'
_refine_ls_weighting_scheme calc
_refine_ls_wR_factor_gt 0.2497
_refine_ls_wR_factor_ref 0.2588
_reflns_number_gt 4132
_reflns_number_total 4575
_reflns_threshold_expression >2sigma(I)
_cod_duplicate_entry 7108823
_cod_data_source_file c2cc38817k.txt
_cod_data_source_block a
_cod_original_cell_volume 2336.7(8)
_cod_original_sg_symbol_H-M P2(1)/c
_cod_database_code 7112395

loop_
_symmetry_equiv_pos_as_xyz
'x, y, z'
'-x, y+1/2, -z+1/2'
'-x, -y, -z'
'x, -y-1/2, z-1/2'

loop_
_atom_site_label
_atom_site_type_symbol
_atom_site_fract_x
_atom_site_fract_y
_atom_site_fract_z
_atom_site_U_iso_or_equiv
_atom_site_adp_type
_atom_site_occupancy
_atom_site_symmetry_multiplicity
_atom_site_calc_flag
_atom_site_refinement_flags
N1 N 0.3136(2) 0.5695(4) 0.1165(3) 0.0619(9) Uani 1 1 d .
N2 N 0.1153(2) 0.6978(4) 0.1668(3) 0.0692(11) Uani 1 1 d .
N3 N 0.3520(2) -0.1654(4) 0.3620(3) 0.0595(9) Uani 1 1 d .
N4 N 0.1498(2) -0.1024(4) 0.4078(3) 0.0605(9) Uani 1 1 d .
C1 C 0.6051(2) 0.4033(5) 0.3787(3) 0.0611(11) Uani 1 1 d .
H1A H 0.6088 0.3006 0.3924 0.073 Uiso 1 1 calc R
C2 C 0.6653(2) 0.4754(6) 0.3655(3) 0.0673(12) Uani 1 1 d .
H2A H 0.7093 0.4211 0.3699 0.081 Uiso 1 1 calc R
C3 C 0.6624(3) 0.6229(6) 0.3465(3) 0.0664(13) Uani 1 1 d .
H3A H 0.7038 0.6711 0.3370 0.080 Uiso 1 1 calc R
C4 C 0.5982(3) 0.7017(6) 0.3411(3) 0.0661(12) Uani 1 1 d .
H4A H 0.5955 0.8046 0.3283 0.079 Uiso 1 1 calc R
C5 C 0.5377(2) 0.6297(5) 0.3546(3) 0.0574(10) Uani 1 1 d .
H5A H 0.4943 0.6847 0.3518 0.069 Uiso 1 1 calc R
C6 C 0.5399(2) 0.4776(4) 0.3722(2) 0.0459(9) Uani 1 1 d .
C7 C 0.4739(2) 0.3995(4) 0.3825(2) 0.0430(8) Uani 1 1 d .
C8 C 0.4804(2) 0.2583(4) 0.4236(3) 0.0482(9) Uani 1 1 d .
H8A H 0.5286 0.2114 0.4476 0.058 Uiso 1 1 calc R
C9 C 0.4182(2) 0.1859(4) 0.4299(3) 0.0464(9) Uani 1 1 d .
H9A H 0.4246 0.0912 0.4596 0.056 Uiso 1 1 calc R
C10 C 0.34659(19) 0.2487(4) 0.3939(2) 0.0379(7) Uani 1 1 d .
C11 C 0.33885(18) 0.3904(4) 0.3516(2) 0.0384(8) Uani 1 1 d .
C12 C 0.40230(19) 0.4641(4) 0.3484(2) 0.0412(8) Uani 1 1 d .
H12A H 0.3966 0.5611 0.3221 0.049 Uiso 1 1 calc R
C13 C 0.27840(19) 0.1803(4) 0.4018(2) 0.0376(7) Uani 1 1 d .
C14 C 0.26606(19) 0.0313(4) 0.3949(2) 0.0409(8) Uani 1 1 d .
C15 C 0.3167(2) -0.0733(4) 0.3771(3) 0.0465(9) Uani 1 1 d .
C16 C 0.1999(2) -0.0386(4) 0.4021(3) 0.0450(9) Uani 1 1 d .
C17 C 0.26315(19) 0.4609(3) 0.3165(3) 0.0397(8) Uani 1 1 d .
C18 C 0.2397(2) 0.5481(4) 0.2343(3) 0.0459(9) Uani 1 1 d .
C19 C 0.2831(2) 0.5608(4) 0.1713(3) 0.0491(9) Uani 1 1 d .
C20 C 0.1692(2) 0.6277(4) 0.1977(3) 0.0522(10) Uani 1 1 d .
C21 C 0.22347(19) 0.2860(3) 0.4173(2) 0.0390(8) Uani 1 1 d .
C22 C 0.18293(18) 0.2531(4) 0.4768(3) 0.0409(8) Uani 1 1 d .
H22A H 0.1874 0.1573 0.5047 0.049 Uiso 1 1 calc R
C23 C 0.13571(19) 0.3557(4) 0.4971(3) 0.0411(8) Uani 1 1 d .
C24 C 0.1288(2) 0.4943(4) 0.4537(3) 0.0473(9) Uani 1 1 d .
H24A H 0.0969 0.5661 0.4660 0.057 Uiso 1 1 calc R
C25 C 0.1678(2) 0.5287(4) 0.3931(3) 0.0472(9) Uani 1 1 d .
H25A H 0.1614 0.6234 0.3634 0.057 Uiso 1 1 calc R
C26 C 0.21627(19) 0.4274(4) 0.3745(3) 0.0412(8) Uani 1 1 d .
C27 C 0.09819(19) 0.3195(4) 0.5675(3) 0.0435(8) Uani 1 1 d .
C28 C 0.0714(2) 0.1775(4) 0.5733(3) 0.0489(9) Uani 1 1 d .
H28A H 0.0766 0.1023 0.5310 0.059 Uiso 1 1 calc R
C29 C 0.0375(2) 0.1455(5) 0.6400(3) 0.0541(10) Uani 1 1 d .
H29A H 0.0196 0.0485 0.6430 0.065 Uiso 1 1 calc R
C30 C 0.0293(2) 0.2528(5) 0.7022(3) 0.0563(10) Uani 1 1 d .
H30A H 0.0056 0.2300 0.7476 0.068 Uiso 1 1 calc R
C31 C 0.0555(2) 0.3919(5) 0.6982(3) 0.0580(11) Uani 1 1 d .
H31A H 0.0506 0.4654 0.7418 0.070 Uiso 1 1 calc R
C32 C 0.0892(2) 0.4270(4) 0.6305(3) 0.0530(10) Uani 1 1 d .
H32A H 0.1062 0.5247 0.6274 0.064 Uiso 1 1 calc R

loop_
_atom_site_aniso_label
_atom_site_aniso_U_11
_atom_site_aniso_U_22
_atom_site_aniso_U_33
_atom_site_aniso_U_23
_atom_site_aniso_U_13
_atom_site_aniso_U_12
N1 0.072(2) 0.059(2) 0.052(2) 0.0024(16) 0.0187(18) -0.0061(18)
N2 0.063(2) 0.051(2) 0.081(3) 0.0122(18) 0.012(2) 0.0161(18)
N3 0.070(2) 0.0427(18) 0.069(2) -0.0002(16) 0.0290(19) 0.0136(17)
N4 0.050(2) 0.0402(18) 0.085(3) -0.0064(16) 0.0172(18) -0.0041(15)
C1 0.050(2) 0.070(3) 0.065(3) -0.010(2) 0.023(2) -0.003(2)
C2 0.048(2) 0.098(4) 0.062(3) -0.010(2) 0.028(2) -0.006(2)
C3 0.054(3) 0.099(4) 0.046(2) -0.002(2) 0.0180(19) -0.027(2)
C4 0.065(3) 0.077(3) 0.051(2) 0.008(2) 0.015(2) -0.020(2)
C5 0.050(2) 0.068(3) 0.052(2) 0.0069(19) 0.0163(18) -0.010(2)
C6 0.044(2) 0.056(2) 0.0369(18) -0.0059(15) 0.0148(15) -0.0056(17)
C7 0.0432(19) 0.048(2) 0.0372(18) -0.0067(15) 0.0138(15) -0.0004(16)
C8 0.0378(19) 0.055(2) 0.049(2) 0.0028(17) 0.0122(16) 0.0114(17)
C9 0.0435(19) 0.0417(19) 0.051(2) 0.0037(15) 0.0140(16) 0.0091(16)
C10 0.0386(17) 0.0345(17) 0.0382(18) -0.0006(13) 0.0112(14) 0.0037(14)
C11 0.0374(18) 0.0370(17) 0.0376(17) -0.0052(13) 0.0098(14) 0.0011(14)
C12 0.0449(19) 0.0411(18) 0.0351(17) -0.0027(14) 0.0115(14) 0.0001(15)
C13 0.0398(17) 0.0344(17) 0.0352(17) 0.0002(13) 0.0098(14) 0.0044(14)
C14 0.0412(18) 0.0364(17) 0.0402(18) -0.0013(14) 0.0092(14) 0.0081(14)
C15 0.055(2) 0.0361(19) 0.047(2) 0.0018(15) 0.0176(17) 0.0067(17)
C16 0.048(2) 0.0279(17) 0.054(2) -0.0044(14) 0.0123(16) 0.0021(15)
C17 0.0412(18) 0.0258(15) 0.048(2) -0.0023(13) 0.0108(15) 0.0000(14)
C18 0.0442(19) 0.0315(17) 0.056(2) -0.0016(15) 0.0115(17) 0.0003(15)
C19 0.054(2) 0.040(2) 0.046(2) 0.0034(16) 0.0102(18) -0.0001(17)
C20 0.056(2) 0.0367(19) 0.057(2) 0.0071(16) 0.0126(18) 0.0029(18)
C21 0.0385(18) 0.0296(16) 0.0463(19) -0.0013(13) 0.0123(15) 0.0025(13)
C22 0.0362(17) 0.0317(17) 0.051(2) -0.0002(14) 0.0112(15) -0.0008(14)
C23 0.0379(18) 0.0334(17) 0.051(2) -0.0069(14) 0.0147(15) -0.0017(14)
C24 0.0376(19) 0.0391(19) 0.064(2) -0.0058(16) 0.0170(17) 0.0036(15)
C25 0.0423(19) 0.0320(17) 0.062(2) 0.0010(16) 0.0122(17) 0.0041(15)
C26 0.0342(17) 0.0357(18) 0.051(2) -0.0033(14) 0.0122(15) 0.0001(14)
C27 0.0376(18) 0.0365(18) 0.051(2) -0.0055(15) 0.0104(15) 0.0032(14)
C28 0.047(2) 0.044(2) 0.058(2) -0.0090(17) 0.0223(18) 0.0021(16)
C29 0.047(2) 0.050(2) 0.068(3) -0.0043(18) 0.0245(19) -0.0008(18)
C30 0.045(2) 0.066(3) 0.060(2) -0.001(2) 0.0209(19) 0.0028(19)
C31 0.047(2) 0.067(3) 0.060(2) -0.018(2) 0.0191(19) 0.0010(19)
C32 0.048(2) 0.044(2) 0.065(2) -0.0139(18) 0.0173(19) -0.0010(17)

loop_
_atom_type_symbol
_atom_type_description
_atom_type_scat_dispersion_real
_atom_type_scat_dispersion_imag
_atom_type_scat_source
C C 0.0033 0.0016 'International Tables Vol C Tables 4.2.6.8 and 6.1.1.4'
H H 0.0000 0.0000 'International Tables Vol C Tables 4.2.6.8 and 6.1.1.4'
N N 0.0061 0.0033 'International Tables Vol C Tables 4.2.6.8 and 6.1.1.4'

loop_
_geom_angle_atom_site_label_1
_geom_angle_atom_site_label_2
_geom_angle_atom_site_label_3
_geom_angle
C6 C1 C2 121.3(4)
C6 C1 H1A 119.3
C2 C1 H1A 119.3
C3 C2 C1 121.2(4)
C3 C2 H2A 119.4
C1 C2 H2A 119.4
C2 C3 C4 119.0(4)
C2 C3 H3A 120.5
C4 C3 H3A 120.5
C3 C4 C5 120.0(5)
C3 C4 H4A 120.0
C5 C4 H4A 120.0
C4 C5 C6 121.1(4)
C4 C5 H5A 119.5
C6 C5 H5A 119.5
C1 C6 C5 117.4(4)
C1 C6 C7 121.5(4)
C5 C6 C7 121.1(3)
C12 C7 C8 117.4(3)
C12 C7 C6 120.5(3)
C8 C7 C6 122.1(3)
C9 C8 C7 121.3(3)
C9 C8 H8A 119.3
C7 C8 H8A 119.3
C8 C9 C10 121.3(3)
C8 C9 H9A 119.3
C10 C9 H9A 119.3
C9 C10 C11 118.1(3)
C9 C10 C13 124.2(3)
C11 C10 C13 117.6(3)
C12 C11 C10 120.0(3)
C12 C11 C17 121.3(3)
C10 C11 C17 118.6(3)
C11 C12 C7 121.8(3)
C11 C12 H12A 119.1
C7 C12 H12A 119.1
C14 C13 C10 122.7(3)
C14 C13 C21 122.4(3)
C10 C13 C21 114.9(3)
C13 C14 C15 123.9(3)
C13 C14 C16 123.9(3)
C15 C14 C16 112.2(3)
N3 C15 C14 174.0(4)
N4 C16 C14 175.6(4)
C18 C17 C26 123.7(3)
C18 C17 C11 121.1(3)
C26 C17 C11 115.1(3)
C17 C18 C20 125.2(4)
C17 C18 C19 121.7(3)
C20 C18 C19 112.9(3)
N1 C19 C18 175.9(4)
N2 C20 C18 175.9(4)
C22 C21 C26 119.2(3)
C22 C21 C13 122.3(3)
C26 C21 C13 118.4(3)
C21 C22 C23 122.3(3)
C21 C22 H22A 118.9
C23 C22 H22A 118.9
C24 C23 C22 117.8(3)
C24 C23 C27 121.8(3)
C22 C23 C27 120.3(3)
C25 C24 C23 120.9(3)
C25 C24 H24A 119.6
C23 C24 H24A 119.6
C24 C25 C26 121.4(3)
C24 C25 H25A 119.3
C26 C25 H25A 119.3
C25 C26 C21 118.4(3)
C25 C26 C17 123.8(3)
C21 C26 C17 117.7(3)
C32 C27 C28 118.0(4)
C32 C27 C23 120.5(3)
C28 C27 C23 121.5(3)
C29 C28 C27 120.7(4)
C29 C28 H28A 119.6
C27 C28 H28A 119.6
C30 C29 C28 120.7(4)
C30 C29 H29A 119.7
C28 C29 H29A 119.7
C31 C30 C29 119.7(4)
C31 C30 H30A 120.2
C29 C30 H30A 120.2
C30 C31 C32 120.5(4)
C30 C31 H31A 119.7
C32 C31 H31A 119.7
C27 C32 C31 120.4(4)
C27 C32 H32A 119.8
C31 C32 H32A 119.8

loop_
_geom_bond_atom_site_label_1
_geom_bond_atom_site_label_2
_geom_bond_distance
N1 C19 1.149(5)
N2 C20 1.147(5)
N3 C15 1.142(5)
N4 C16 1.141(5)
C1 C6 1.379(5)
C1 C2 1.388(6)
C1 H1A 0.9500
C2 C3 1.364(7)
C2 H2A 0.9500
C3 C4 1.388(7)
C3 H3A 0.9500
C4 C5 1.394(6)
C4 H4A 0.9500
C5 C6 1.401(6)
C5 H5A 0.9500
C6 C7 1.492(5)
C7 C12 1.392(5)
C7 C8 1.401(5)
C8 C9 1.383(5)
C8 H8A 0.9500
C9 C10 1.385(5)
C9 H9A 0.9500
C10 C11 1.411(5)
C10 C13 1.475(5)
C11 C12 1.391(5)
C11 C17 1.480(5)
C12 H12A 0.9500
C13 C14 1.369(5)
C13 C21 1.493(4)
C14 C15 1.438(5)
C14 C16 1.443(5)
C17 C18 1.368(5)
C17 C26 1.466(5)
C18 C20 1.438(5)
C18 C19 1.446(6)
C21 C22 1.386(5)
C21 C26 1.412(5)
C22 C23 1.396(5)
C22 H22A 0.9500
C23 C24 1.393(5)
C23 C27 1.485(5)
C24 C25 1.380(5)
C24 H24A 0.9500
C25 C26 1.395(5)
C25 H25A 0.9500
C27 C32 1.393(5)
C27 C28 1.399(5)
C28 C29 1.378(5)
C28 H28A 0.9500
C29 C30 1.378(6)
C29 H29A 0.9500
C30 C31 1.365(6)
C30 H30A 0.9500
C31 C32 1.397(6)
C31 H31A 0.9500
C32 H32A 0.9500

loop_
_geom_torsion_atom_site_label_1
_geom_torsion_atom_site_label_2
_geom_torsion_atom_site_label_3
_geom_torsion_atom_site_label_4
_geom_torsion
C6 C1 C2 C3 0.5(7)
C1 C2 C3 C4 0.6(7)
C2 C3 C4 C5 -0.4(6)
C3 C4 C5 C6 -0.9(6)
C2 C1 C6 C5 -1.7(6)
C2 C1 C6 C7 177.6(4)
C4 C5 C6 C1 1.9(6)
C4 C5 C6 C7 -177.5(3)
C1 C6 C7 C12 -161.3(4)
C5 C6 C7 C12 18.1(5)
C1 C6 C7 C8 16.8(5)
C5 C6 C7 C8 -163.8(4)
C12 C7 C8 C9 0.1(5)
C6 C7 C8 C9 -178.1(3)
C7 C8 C9 C10 1.5(6)
C8 C9 C10 C11 -1.0(5)
C8 C9 C10 C13 -177.5(3)
C9 C10 C11 C12 -1.0(5)
C13 C10 C11 C12 175.7(3)
C9 C10 C11 C17 -177.6(3)
C13 C10 C11 C17 -0.9(4)
C10 C11 C12 C7 2.5(5)
C17 C11 C12 C7 179.1(3)
C8 C7 C12 C11 -2.1(5)
C6 C7 C12 C11 176.1(3)
C9 C10 C13 C14 -35.9(5)
C11 C10 C13 C14 147.6(3)
C9 C10 C13 C21 144.4(3)
C11 C10 C13 C21 -32.1(4)
C10 C13 C14 C15 -1.6(5)
C21 C13 C14 C15 178.1(3)
C10 C13 C14 C16 -179.9(3)
C21 C13 C14 C16 -0.2(5)
C13 C14 C15 N3 -171(4)
C16 C14 C15 N3 7(4)
C13 C14 C16 N4 -172(5)
C15 C14 C16 N4 9(5)
C12 C11 C17 C18 38.9(5)
C10 C11 C17 C18 -144.4(3)
C12 C11 C17 C26 -142.4(3)
C10 C11 C17 C26 34.3(4)
C26 C17 C18 C20 5.1(6)
C11 C17 C18 C20 -176.3(3)
C26 C17 C18 C19 -170.8(3)
C11 C17 C18 C19 7.8(5)
C17 C18 C19 N1 132(5)
C20 C18 C19 N1 -44(6)
C17 C18 C20 N2 144(6)
C19 C18 C20 N2 -40(7)
C14 C13 C21 C22 36.8(5)
C10 C13 C21 C22 -143.5(3)
C14 C13 C21 C26 -147.0(3)
C10 C13 C21 C26 32.7(4)
C26 C21 C22 C23 -0.9(5)
C13 C21 C22 C23 175.3(3)
C21 C22 C23 C24 1.3(5)
C21 C22 C23 C27 -175.1(3)
C22 C23 C24 C25 -0.3(5)
C27 C23 C24 C25 176.1(3)
C23 C24 C25 C26 -1.1(5)
C24 C25 C26 C21 1.5(5)
C24 C25 C26 C17 -175.5(3)
C22 C21 C26 C25 -0.5(5)
C13 C21 C26 C25 -176.8(3)
C22 C21 C26 C17 176.7(3)
C13 C21 C26 C17 0.4(4)
C18 C17 C26 C25 -37.9(5)
C11 C17 C26 C25 143.5(3)
C18 C17 C26 C21 145.0(3)
C11 C17 C26 C21 -33.6(4)
C24 C23 C27 C32 -33.4(5)
C22 C23 C27 C32 142.9(3)
C24 C23 C27 C28 147.1(4)
C22 C23 C27 C28 -36.6(5)
C32 C27 C28 C29 -0.3(5)
C23 C27 C28 C29 179.2(3)
C27 C28 C29 C30 0.0(6)
C28 C29 C30 C31 -0.4(6)
C29 C30 C31 C32 1.1(6)
C28 C27 C32 C31 1.0(5)
C23 C27 C32 C31 -178.5(3)
C30 C31 C32 C27 -1.4(6)
